data_4086209
loop_
_publ_author_name
'Tanoue, Keita'
'Yamashita, Makoto'

_publ_section_title
;
 Synthesis of Pincer Iridium Complexes Bearing a Boron Atom
 andiPr-Substituted Phosphorus Atoms: Application to Catalytic Transfer
 Dehydrogenation of Alkanes
;
_journal_issue 16
_journal_name_full Organometallics
_journal_page_first 4011
_journal_paper_doi 10.1021/acs.organomet.5b00376
_journal_volume 34
_journal_year 2015
_chemical_formula_moiety 'C20 H37 B Cl Ir N2 P2'
_chemical_formula_sum 'C20 H37 B Cl Ir N2 P2'
_chemical_formula_weight 605.91
_chemical_name_systematic
;
 ?
;
_space_group_crystal_system orthorhombic
_space_group_IT_number 61
_space_group_name_Hall '-P 2ac 2ab'
_space_group_name_H-M_alt 'P b c a'
_symmetry_space_group_name_Hall '-P 2ac 2ab'
_symmetry_space_group_name_H-M 'P b c a'
_atom_sites_solution_hydrogens mixed
_audit_creation_method SHELXL-2014
_cell_angle_alpha 90
_cell_angle_beta 90
_cell_angle_gamma 90
_cell_formula_units_Z 8
_cell_length_a 12.274(2)
_cell_length_b 17.139(3)
_cell_length_c 23.522(4)
_cell_measurement_reflns_used 14251
_cell_measurement_temperature 93.1500
_cell_measurement_theta_max 31.3788
_cell_measurement_theta_min 1.8716
_cell_volume 4948.2(15)
_computing_cell_refinement 'RIGAKU CrystalClear'
_computing_data_collection 'RIGAKU CrystalClear'
_computing_data_reduction 'RIGAKU CrystalClear'
_computing_molecular_graphics 'Yadokari-XG 2009(Wakita Nemoto et al.)'
_computing_publication_material 'Yadokari-XG 2009(Wakita,Nemoto et al.)'
_computing_structure_refinement 'SHELXL-2014 (Sheldrick, 2014)'
_computing_structure_solution SIR-2004
_diffrn_ambient_temperature 93(2)
_diffrn_detector_area_resol_mean 28.5714
_diffrn_measured_fraction_theta_full 0.995
_diffrn_measured_fraction_theta_max 0.994
_diffrn_measurement_device_type 'Rigaku VariMax Saturn'
_diffrn_measurement_method 'omega scans'
_diffrn_radiation_monochromator Confocal
_diffrn_radiation_source 'rotating-anode X-ray tube'
_diffrn_radiation_type MoK\a
_diffrn_radiation_wavelength 0.71075
_diffrn_reflns_av_R_equivalents 0.0592
_diffrn_reflns_av_unetI/netI 0.0334
_diffrn_reflns_laue_measured_fraction_full 0.995
_diffrn_reflns_laue_measured_fraction_max 0.994
_diffrn_reflns_limit_h_max 14
_diffrn_reflns_limit_h_min -14
_diffrn_reflns_limit_k_max 18
_diffrn_reflns_limit_k_min -21
_diffrn_reflns_limit_l_max 29
_diffrn_reflns_limit_l_min -29
_diffrn_reflns_number 34454
_diffrn_reflns_point_group_measured_fraction_full 0.995
_diffrn_reflns_point_group_measured_fraction_max 0.994
_diffrn_reflns_theta_full 25.242
_diffrn_reflns_theta_max 25.992
_diffrn_reflns_theta_min 3.026
_exptl_absorpt_coefficient_mu 5.642
_exptl_absorpt_correction_T_max 0.7041
_exptl_absorpt_correction_T_min 0.6239
_exptl_absorpt_correction_type numerical
_exptl_absorpt_process_details 'Jacobson, R. (1998) Private communication'
_exptl_crystal_colour Colorless
_exptl_crystal_density_diffrn 1.627
_exptl_crystal_description Prism
_exptl_crystal_F_000 2400
_exptl_crystal_size_max 0.130
_exptl_crystal_size_mid 0.120
_exptl_crystal_size_min 0.060
_refine_diff_density_max 1.457
_refine_diff_density_min -1.060
_refine_diff_density_rms 0.128
_refine_ls_extinction_method none
_refine_ls_goodness_of_fit_ref 1.071
_refine_ls_hydrogen_treatment mixed
_refine_ls_matrix_type full
_refine_ls_number_parameters 255
_refine_ls_number_reflns 4820
_refine_ls_number_restraints 0
_refine_ls_restrained_S_all 1.071
_refine_ls_R_factor_all 0.0409
_refine_ls_R_factor_gt 0.0352
_refine_ls_shift/su_max 0.002
_refine_ls_shift/su_mean 0.000
_refine_ls_structure_factor_coef Fsqd
_refine_ls_weighting_details 'w=1/[\s^2^(Fo^2^)+(0.0289P)^2^+12.4167P] where P=(Fo^2^+2Fc^2^)/3'
_refine_ls_weighting_scheme calc
_refine_ls_wR_factor_gt 0.0702
_refine_ls_wR_factor_ref 0.0729
_reflns_Friedel_coverage 0.000
_reflns_number_gt 4376
_reflns_number_total 4820
_reflns_threshold_expression 'I > 2\s(I)'
_cod_data_source_file om5b00376_si_002.cif
_cod_data_source_block 2c
_cod_depositor_comments
;
The following automatic conversions were performed:

'_exptl_absorpt_correction_type' value 'Numerical' changed to
'numerical' according to
/usr/data/users/saulius/crontab/automatic-downloads/rss-feeds/ACS/lib/dictionaries/cif_core.dic
dictionary named 'cif_core.dic' version 2.4.2 from 2011-04-26.

Automatic conversion script
Id: cif_fix_values 3271 2015-04-21 07:52:19Z andrius 

 Adding full bibliography for 4086208--4086211.cif.
;
_cod_original_cell_volume 4948.1(16)
_cod_database_code 4086209
_shelx_space_group_comment
;
The symmetry employed for this shelxl refinement is uniquely defined
by the following loop, which should always be used as a source of
symmetry information in preference to the above space-group names.
They are only intended as comments.
;
_shelx_estimated_absorpt_t_min 0.527
_shelx_estimated_absorpt_t_max 0.728
_shelxl_version_number 2014-3

loop_
_space_group_symop_operation_xyz
'x, y, z'
'-x+1/2, -y, z+1/2'
'x+1/2, -y+1/2, -z'
'-x, y+1/2, -z+1/2'
'-x, -y, -z'
'x-1/2, y, -z-1/2'
'-x-1/2, y-1/2, z'
'x, -y-1/2, z-1/2'

loop_
_atom_site_label
_atom_site_type_symbol
_atom_site_fract_x
_atom_site_fract_y
_atom_site_fract_z
_atom_site_U_iso_or_equiv
_atom_site_adp_type
_atom_site_occupancy
_atom_site_site_symmetry_order
_atom_site_calc_flag
_atom_site_refinement_flags_posn
_atom_site_refinement_flags_adp
Ir1 Ir 0.34315(2) 0.35331(2) 0.59186(2) 0.01694(7) Uani 1 1 d . .
H1 H 0.357(3) 0.414(3) 0.558(2) 0.020 Uiso 1 1 d . U
Cl1 Cl 0.27177(10) 0.22514(7) 0.60907(6) 0.0274(3) Uani 1 1 d . .
P1 P 0.21504(9) 0.42775(7) 0.63942(5) 0.0175(3) Uani 1 1 d . .
P2 P 0.51181(10) 0.31265(8) 0.56007(5) 0.0229(3) Uani 1 1 d . .
N1 N 0.4043(3) 0.4942(2) 0.66384(16) 0.0182(8) Uani 1 1 d . .
B1 B 0.4386(5) 0.4301(3) 0.6298(2) 0.0209(12) Uani 1 1 d . .
N2 N 0.5553(3) 0.4338(2) 0.62698(18) 0.0232(9) Uani 1 1 d . .
C1 C 0.5904(4) 0.4992(3) 0.6572(2) 0.0238(11) Uani 1 1 d . .
C2 C 0.6925(4) 0.5306(3) 0.6664(2) 0.0295(12) Uani 1 1 d . .
H2 H 0.7558 0.5058 0.6518 0.035 Uiso 1 1 calc R U
C3 C 0.7003(5) 0.5998(4) 0.6978(2) 0.0351(14) Uani 1 1 d . .
H3 H 0.7701 0.6223 0.7041 0.042 Uiso 1 1 calc R U
C4 C 0.6095(5) 0.6361(3) 0.7197(2) 0.0333(13) Uani 1 1 d . .
H4 H 0.6174 0.6830 0.7408 0.040 Uiso 1 1 calc R U
C5 C 0.5052(4) 0.6046(3) 0.7111(2) 0.0254(11) Uani 1 1 d . .
H5 H 0.4424 0.6293 0.7264 0.031 Uiso 1 1 calc R U
C6 C 0.4964(4) 0.5368(3) 0.68011(19) 0.0205(10) Uani 1 1 d . .
C7 C 0.2899(4) 0.5143(3) 0.6680(2) 0.0187(10) Uani 1 1 d . .
H7 H 0.2736 0.5614 0.6452 0.022 Uiso 1 1 calc R U
H7A H 0.2693 0.5243 0.7080 0.022 Uiso 1 1 calc R U
C8 C 0.1003(4) 0.4707(3) 0.5989(2) 0.0265(12) Uani 1 1 d . .
H8 H 0.0533 0.4263 0.5862 0.032 Uiso 1 1 calc R U
C9 C 0.0282(4) 0.5246(3) 0.6345(3) 0.0384(14) Uani 1 1 d . .
H9 H 0.0703 0.5705 0.6462 0.058 Uiso 1 1 calc R U
H9A H 0.0028 0.4967 0.6683 0.058 Uiso 1 1 calc R U
H9B H -0.0346 0.5413 0.6118 0.058 Uiso 1 1 calc R U
C10 C 0.1418(4) 0.5113(3) 0.5451(2) 0.0327(13) Uani 1 1 d . .
H10 H 0.0796 0.5303 0.5228 0.049 Uiso 1 1 calc R U
H10A H 0.1840 0.4743 0.5223 0.049 Uiso 1 1 calc R U
H10B H 0.1882 0.5555 0.5557 0.049 Uiso 1 1 calc R U
C11 C 0.1551(4) 0.3892(3) 0.7055(2) 0.0231(11) Uani 1 1 d . .
H11 H 0.1218 0.4339 0.7265 0.028 Uiso 1 1 calc R U
C12 C 0.2460(4) 0.3554(3) 0.7427(2) 0.0291(12) Uani 1 1 d . .
H12 H 0.2175 0.3446 0.7808 0.044 Uiso 1 1 calc R U
H12A H 0.3058 0.3932 0.7454 0.044 Uiso 1 1 calc R U
H12B H 0.2730 0.3069 0.7257 0.044 Uiso 1 1 calc R U
C13 C 0.0653(4) 0.3290(3) 0.6947(2) 0.0316(12) Uani 1 1 d . .
H13 H 0.0953 0.2852 0.6730 0.047 Uiso 1 1 calc R U
H13A H 0.0062 0.3533 0.6730 0.047 Uiso 1 1 calc R U
H13B H 0.0370 0.3100 0.7311 0.047 Uiso 1 1 calc R U
C14 C 0.6149(4) 0.3832(3) 0.5888(2) 0.0299(12) Uani 1 1 d . .
H14 H 0.6732 0.3552 0.6095 0.036 Uiso 1 1 calc R U
H14A H 0.6482 0.4138 0.5576 0.036 Uiso 1 1 calc R U
C15 C 0.5390(5) 0.3099(4) 0.4835(2) 0.0440(16) Uani 1 1 d . .
H15 H 0.6186 0.3005 0.4777 0.053 Uiso 1 1 calc R U
C16 C 0.5091(7) 0.3882(5) 0.4555(3) 0.073(3) Uani 1 1 d . .
H16 H 0.5398 0.3902 0.4171 0.110 Uiso 1 1 calc R U
H16A H 0.5387 0.4312 0.4783 0.110 Uiso 1 1 calc R U
H16B H 0.4296 0.3930 0.4534 0.110 Uiso 1 1 calc R U
C17 C 0.4769(6) 0.2433(5) 0.4571(3) 0.061(2) Uani 1 1 d . .
H17 H 0.4007 0.2454 0.4694 0.091 Uiso 1 1 calc R U
H17A H 0.5092 0.1937 0.4692 0.091 Uiso 1 1 calc R U
H17B H 0.4804 0.2475 0.4156 0.091 Uiso 1 1 calc R U
C18 C 0.5570(4) 0.2179(3) 0.58775(19) 0.0218(10) Uani 1 1 d . .
H18 H 0.5024 0.1781 0.5753 0.026 Uiso 1 1 calc R U
C19 C 0.5542(4) 0.2204(3) 0.6529(2) 0.0241(11) Uani 1 1 d . .
H19 H 0.5647 0.1676 0.6679 0.036 Uiso 1 1 calc R U
H19A H 0.4836 0.2406 0.6655 0.036 Uiso 1 1 calc R U
H19B H 0.6125 0.2544 0.6668 0.036 Uiso 1 1 calc R U
C20 C 0.6690(4) 0.1910(3) 0.5660(2) 0.0313(12) Uani 1 1 d . .
H20 H 0.7252 0.2275 0.5791 0.047 Uiso 1 1 calc R U
H20A H 0.6685 0.1897 0.5244 0.047 Uiso 1 1 calc R U
H20B H 0.6847 0.1387 0.5807 0.047 Uiso 1 1 calc R U

loop_
_atom_site_aniso_label
_atom_site_aniso_U_11
_atom_site_aniso_U_22
_atom_site_aniso_U_33
_atom_site_aniso_U_23
_atom_site_aniso_U_13
_atom_site_aniso_U_12
Ir1 0.02002(12) 0.01587(10) 0.01492(10) -0.00152(7) -0.00009(7) 0.00258(7)
Cl1 0.0255(6) 0.0166(6) 0.0401(7) -0.0038(5) -0.0020(5) -0.0005(5)
P1 0.0181(6) 0.0155(6) 0.0189(6) -0.0030(5) -0.0011(5) 0.0009(5)
P2 0.0275(7) 0.0238(7) 0.0174(6) 0.0032(5) 0.0063(5) 0.0076(6)
N1 0.019(2) 0.018(2) 0.018(2) -0.0006(16) -0.0020(16) -0.0059(16)
B1 0.029(3) 0.019(3) 0.015(3) 0.002(2) 0.005(2) -0.006(2)
N2 0.017(2) 0.023(2) 0.029(2) 0.0004(18) 0.0035(17) -0.0007(17)
C1 0.024(3) 0.024(3) 0.024(3) 0.008(2) -0.004(2) -0.003(2)
C2 0.021(3) 0.037(3) 0.031(3) 0.014(2) -0.001(2) -0.004(2)
C3 0.031(3) 0.044(3) 0.031(3) 0.013(3) -0.011(2) -0.024(3)
C4 0.041(3) 0.032(3) 0.027(3) 0.004(2) -0.003(2) -0.018(3)
C5 0.029(3) 0.029(3) 0.018(2) 0.002(2) -0.001(2) -0.011(2)
C6 0.025(3) 0.021(2) 0.016(2) 0.0082(19) -0.0028(19) -0.003(2)
C7 0.020(2) 0.015(2) 0.021(2) -0.0031(19) -0.0015(19) -0.0024(19)
C8 0.023(3) 0.019(2) 0.038(3) -0.006(2) -0.012(2) 0.000(2)
C9 0.029(3) 0.033(3) 0.054(4) -0.004(3) -0.011(3) 0.014(3)
C10 0.035(3) 0.031(3) 0.032(3) 0.004(2) -0.010(2) 0.004(2)
C11 0.020(3) 0.026(3) 0.023(3) -0.005(2) 0.005(2) -0.005(2)
C12 0.032(3) 0.033(3) 0.022(3) 0.005(2) 0.004(2) -0.003(2)
C13 0.030(3) 0.032(3) 0.033(3) 0.001(2) 0.002(2) -0.007(2)
C14 0.024(3) 0.027(3) 0.038(3) 0.003(2) 0.012(2) -0.001(2)
C15 0.058(4) 0.054(4) 0.020(3) 0.010(3) 0.014(3) 0.034(3)
C16 0.098(6) 0.085(6) 0.037(4) 0.033(4) 0.029(4) 0.050(5)
C17 0.079(5) 0.083(5) 0.020(3) -0.012(3) -0.002(3) 0.044(4)
C18 0.027(3) 0.020(2) 0.018(2) -0.001(2) 0.000(2) 0.007(2)
C19 0.026(3) 0.026(3) 0.021(3) 0.003(2) -0.002(2) -0.003(2)
C20 0.029(3) 0.033(3) 0.031(3) 0.003(2) 0.002(2) 0.017(2)

loop_
_atom_type_symbol
_atom_type_description
_atom_type_scat_dispersion_real
_atom_type_scat_dispersion_imag
_atom_type_scat_source
C C 0.0033 0.0016 'International Tables Vol C Tables 4.2.6.8 and 6.1.1.4'
H H 0.0000 0.0000 'International Tables Vol C Tables 4.2.6.8 and 6.1.1.4'
B B 0.0013 0.0007 'International Tables Vol C Tables 4.2.6.8 and 6.1.1.4'
N N 0.0061 0.0033 'International Tables Vol C Tables 4.2.6.8 and 6.1.1.4'
P P 0.1023 0.0942 'International Tables Vol C Tables 4.2.6.8 and 6.1.1.4'
Cl Cl 0.1484 0.1585 'International Tables Vol C Tables 4.2.6.8 and 6.1.1.4'
Ir Ir -1.4442 7.9887 'International Tables Vol C Tables 4.2.6.8 and 6.1.1.4'

loop_
_geom_angle_atom_site_label_1
_geom_angle_atom_site_label_2
_geom_angle_atom_site_label_3
_geom_angle
B1 Ir1 P2 79.38(17)
B1 Ir1 P1 79.45(16)
P2 Ir1 P1 158.83(5)
B1 Ir1 Cl1 138.63(16)
P2 Ir1 Cl1 96.07(5)
P1 Ir1 Cl1 100.09(4)
B1 Ir1 H1 71(2)
P2 Ir1 H1 85.8(19)
P1 Ir1 H1 87(2)
Cl1 Ir1 H1 150(2)
C11 P1 C8 105.8(2)
C11 P1 C7 100.2(2)
C8 P1 C7 104.1(2)
C11 P1 Ir1 118.78(17)
C8 P1 Ir1 119.13(17)
C7 P1 Ir1 106.07(15)
C15 P2 C18 105.7(2)
C15 P2 C14 104.4(3)
C18 P2 C14 103.8(2)
C15 P2 Ir1 119.3(2)
C18 P2 Ir1 115.04(16)
C14 P2 Ir1 107.05(17)
C6 N1 B1 108.6(4)
C6 N1 C7 129.9(4)
B1 N1 C7 120.5(4)
N1 B1 N2 106.7(4)
N1 B1 Ir1 126.4(4)
N2 B1 Ir1 126.8(4)
C1 N2 B1 108.6(4)
C1 N2 C14 129.9(4)
B1 N2 C14 120.5(4)
C2 C1 N2 132.3(5)
C2 C1 C6 119.9(5)
N2 C1 C6 107.8(4)
C1 C2 C3 118.4(5)
C1 C2 H2 120.8
C3 C2 H2 120.8
C4 C3 C2 121.6(5)
C4 C3 H3 119.2
C2 C3 H3 119.2
C3 C4 C5 120.8(5)
C3 C4 H4 119.6
C5 C4 H4 119.6
C6 C5 C4 118.2(5)
C6 C5 H5 120.9
C4 C5 H5 120.9
C5 C6 N1 130.5(5)
C5 C6 C1 121.2(4)
N1 C6 C1 108.3(4)
N1 C7 P1 105.4(3)
N1 C7 H7 110.7
P1 C7 H7 110.7
N1 C7 H7A 110.7
P1 C7 H7A 110.7
H7 C7 H7A 108.8
C9 C8 C10 111.7(4)
C9 C8 P1 113.5(4)
C10 C8 P1 110.7(3)
C9 C8 H8 106.9
C10 C8 H8 106.9
P1 C8 H8 106.9
C8 C9 H9 109.5
C8 C9 H9A 109.5
H9 C9 H9A 109.5
C8 C9 H9B 109.5
H9 C9 H9B 109.5
H9A C9 H9B 109.5
C8 C10 H10 109.5
C8 C10 H10A 109.5
H10 C10 H10A 109.5
C8 C10 H10B 109.5
H10 C10 H10B 109.5
H10A C10 H10B 109.5
C12 C11 C13 111.4(4)
C12 C11 P1 109.1(3)
C13 C11 P1 112.8(4)
C12 C11 H11 107.8
C13 C11 H11 107.8
P1 C11 H11 107.8
C11 C12 H12 109.5
C11 C12 H12A 109.5
H12 C12 H12A 109.5
C11 C12 H12B 109.5
H12 C12 H12B 109.5
H12A C12 H12B 109.5
C11 C13 H13 109.5
C11 C13 H13A 109.5
H13 C13 H13A 109.5
C11 C13 H13B 109.5
H13 C13 H13B 109.5
H13A C13 H13B 109.5
N2 C14 P2 105.6(3)
N2 C14 H14 110.6
P2 C14 H14 110.6
N2 C14 H14A 110.6
P2 C14 H14A 110.6
H14 C14 H14A 108.8
C17 C15 C16 111.3(6)
C17 C15 P2 109.4(4)
C16 C15 P2 110.8(4)
C17 C15 H15 108.4
C16 C15 H15 108.4
P2 C15 H15 108.4
C15 C16 H16 109.5
C15 C16 H16A 109.5
H16 C16 H16A 109.5
C15 C16 H16B 109.5
H16 C16 H16B 109.5
H16A C16 H16B 109.5
C15 C17 H17 109.5
C15 C17 H17A 109.5
H17 C17 H17A 109.5
C15 C17 H17B 109.5
H17 C17 H17B 109.5
H17A C17 H17B 109.5
C19 C18 C20 111.1(4)
C19 C18 P2 108.9(3)
C20 C18 P2 114.7(4)
C19 C18 H18 107.3
C20 C18 H18 107.3
P2 C18 H18 107.3
C18 C19 H19 109.5
C18 C19 H19A 109.5
H19 C19 H19A 109.5
C18 C19 H19B 109.5
H19 C19 H19B 109.5
H19A C19 H19B 109.5
C18 C20 H20 109.5
C18 C20 H20A 109.5
H20 C20 H20A 109.5
C18 C20 H20B 109.5
H20 C20 H20B 109.5
H20A C20 H20B 109.5

loop_
_geom_bond_atom_site_label_1
_geom_bond_atom_site_label_2
_geom_bond_distance
Ir1 B1 1.976(6)
Ir1 P2 2.3087(13)
Ir1 P1 2.3134(12)
Ir1 Cl1 2.3994(13)
Ir1 H1 1.32(5)
P1 C11 1.843(5)
P1 C8 1.853(5)
P1 C7 1.869(4)
P2 C15 1.832(5)
P2 C18 1.835(5)
P2 C14 1.876(6)
N1 C6 1.399(6)
N1 B1 1.423(7)
N1 C7 1.449(6)
B1 N2 1.435(7)
N2 C1 1.396(6)
N2 C14 1.446(6)
C1 C2 1.380(7)
C1 C6 1.428(7)
C2 C3 1.401(8)
C2 H2 0.9500
C3 C4 1.377(8)
C3 H3 0.9500
C4 C5 1.404(7)
C4 H4 0.9500
C5 C6 1.375(7)
C5 H5 0.9500
C7 H7 0.9900
C7 H7A 0.9900
C8 C9 1.530(7)
C8 C10 1.532(7)
C8 H8 1.0000
C9 H9 0.9800
C9 H9A 0.9800
C9 H9B 0.9800
C10 H10 0.9800
C10 H10A 0.9800
C10 H10B 0.9800
C11 C12 1.532(7)
C11 C13 1.530(7)
C11 H11 1.0000
C12 H12 0.9800
C12 H12A 0.9800
C12 H12B 0.9800
C13 H13 0.9800
C13 H13A 0.9800
C13 H13B 0.9800
C14 H14 0.9900
C14 H14A 0.9900
C15 C17 1.506(10)
C15 C16 1.539(8)
C15 H15 1.0000
C16 H16 0.9800
C16 H16A 0.9800
C16 H16B 0.9800
C17 H17 0.9800
C17 H17A 0.9800
C17 H17B 0.9800
C18 C19 1.533(6)
C18 C20 1.538(6)
C18 H18 1.0000
C19 H19 0.9800
C19 H19A 0.9800
C19 H19B 0.9800
C20 H20 0.9800
C20 H20A 0.9800
C20 H20B 0.9800

loop_
_geom_torsion_atom_site_label_1
_geom_torsion_atom_site_label_2
_geom_torsion_atom_site_label_3
_geom_torsion_atom_site_label_4
_geom_torsion
C6 N1 B1 N2 1.4(5)
C7 N1 B1 N2 170.5(4)
C6 N1 B1 Ir1 -176.7(4)
C7 N1 B1 Ir1 -7.6(6)
N1 B1 N2 C1 -1.4(5)
Ir1 B1 N2 C1 176.7(4)
N1 B1 N2 C14 -171.1(4)
Ir1 B1 N2 C14 7.0(7)
B1 N2 C1 C2 -177.9(5)
C14 N2 C1 C2 -9.5(9)
B1 N2 C1 C6 0.9(5)
C14 N2 C1 C6 169.3(5)
N2 C1 C2 C3 177.8(5)
C6 C1 C2 C3 -0.8(7)
C1 C2 C3 C4 0.6(8)
C2 C3 C4 C5 0.0(8)
C3 C4 C5 C6 -0.3(8)
C4 C5 C6 N1 -178.0(5)
C4 C5 C6 C1 0.1(7)
B1 N1 C6 C5 177.4(5)
C7 N1 C6 C5 9.7(8)
B1 N1 C6 C1 -0.9(5)
C7 N1 C6 C1 -168.7(4)
C2 C1 C6 C5 0.4(7)
N2 C1 C6 C5 -178.5(4)
C2 C1 C6 N1 179.0(4)
N2 C1 C6 N1 0.0(5)
C6 N1 C7 P1 -178.6(4)
B1 N1 C7 P1 14.9(5)
C11 P1 C7 N1 109.2(3)
C8 P1 C7 N1 -141.5(3)
Ir1 P1 C7 N1 -15.0(3)
C11 P1 C8 C9 48.5(4)
C7 P1 C8 C9 -56.7(4)
Ir1 P1 C8 C9 -174.5(3)
C11 P1 C8 C10 175.0(4)
C7 P1 C8 C10 69.8(4)
Ir1 P1 C8 C10 -48.1(4)
C8 P1 C11 C12 -177.7(3)
C7 P1 C11 C12 -69.7(4)
Ir1 P1 C11 C12 45.1(4)
C8 P1 C11 C13 57.9(4)
C7 P1 C11 C13 165.8(4)
Ir1 P1 C11 C13 -79.3(4)
C1 N2 C14 P2 -175.8(4)
B1 N2 C14 P2 -8.5(6)
C15 P2 C14 N2 134.2(4)
C18 P2 C14 N2 -115.2(4)
Ir1 P2 C14 N2 6.8(4)
C18 P2 C15 C17 59.5(4)
C14 P2 C15 C17 168.6(4)
Ir1 P2 C15 C17 -72.0(4)
C18 P2 C15 C16 -177.5(5)
C14 P2 C15 C16 -68.3(6)
Ir1 P2 C15 C16 51.1(6)
C15 P2 C18 C19 170.9(4)
C14 P2 C18 C19 61.4(4)
Ir1 P2 C18 C19 -55.2(4)
C15 P2 C18 C20 45.7(5)
C14 P2 C18 C20 -63.9(4)
Ir1 P2 C18 C20 179.5(3)
